data_4027478
loop_
_publ_author_name
'Steen U. Hansen'
'Gavin J. Miller'
'Marek Bar\'ath'
'Karl R. Broberg'
'Egle Avizienyte'
'Madeleine Helliwell'
'James Raftery'
'Gordon C. Jayson'
'John M. Gardiner'

_publ_contact_author_address
; 
Department of Chemistry 
University of Manchester 
Manchester M13 9PL 
England  UK 
;
_publ_contact_author_email jrtest@spec.ch.man.ac.uk
_publ_contact_author_fax 44(161)275-4734
_publ_contact_author_name 'Raftery, James'
_publ_contact_author_phone 44(161)275-4700
_publ_section_title
;
 Synthesis and Scalable Conversion of l-Iduronamides to Heparin-Related
 Di- and Tetrasaccharides
;
_journal_name_full 'Journal of Organic Chemistry'
_journal_page_first 7823
_journal_page_last 7843
_journal_paper_doi 10.1021/jo300722y
_journal_volume 77
_journal_year 2012
_chemical_absolute_configuration syn
_chemical_formula_moiety 'C17 H21 N O8, 0.5(C4 H8 O2)'
_chemical_formula_sum 'C19 H25 N O9'
_chemical_formula_weight 411.40
_space_group_IT_number 18
_symmetry_cell_setting orthorhombic
_symmetry_space_group_name_Hall 'P 2 2ab'
_symmetry_space_group_name_H-M 'P 21 21 2'
_atom_sites_solution_hydrogens geom
_atom_sites_solution_primary direct
_atom_sites_solution_secondary difmap
_audit_creation_method SHELXL-97
_cell_angle_alpha 90.00
_cell_angle_beta 90.00
_cell_angle_gamma 90.00
_cell_formula_units_Z 4
_cell_length_a 21.575(14)
_cell_length_b 8.693(5)
_cell_length_c 10.727(6)
_cell_measurement_reflns_used 1034
_cell_measurement_temperature 100(2)
_cell_measurement_theta_max 24.9696
_cell_measurement_theta_min 1.8840
_cell_volume 2012(2)
_computing_cell_refinement 'Bruker FRAMBO'
_computing_data_collection 'Bruker FRAMBO'
_computing_data_reduction 'Bruker SAINT'
_computing_molecular_graphics 'Bruker SHELXTL'
_computing_publication_material 'Bruker SHELXTL'
_computing_structure_refinement 'SHELXL-97 (Sheldrick, 1997)'
_computing_structure_solution 'SHELXS-97 (Sheldrick, 1990)'
_diffrn_ambient_temperature 100(2)
_diffrn_measured_fraction_theta_full 1.000
_diffrn_measured_fraction_theta_max 1.000
_diffrn_measurement_device_type 'Bruker SMART APEX CCD diffractometer'
_diffrn_measurement_method 'phi and omega scans'
_diffrn_radiation_monochromator graphite
_diffrn_radiation_source 'Enhance (Mo) x-ray Source'
_diffrn_radiation_type 'Mo K\a'
_diffrn_radiation_wavelength 0.7107
_diffrn_reflns_av_R_equivalents 0.1317
_diffrn_reflns_av_sigmaI/netI 0.1110
_diffrn_reflns_limit_h_max 23
_diffrn_reflns_limit_h_min -23
_diffrn_reflns_limit_k_max 9
_diffrn_reflns_limit_k_min -9
_diffrn_reflns_limit_l_max 11
_diffrn_reflns_limit_l_min -11
_diffrn_reflns_number 12566
_diffrn_reflns_theta_full 23.26
_diffrn_reflns_theta_max 23.26
_diffrn_reflns_theta_min 1.89
_exptl_absorpt_coefficient_mu 0.109
_exptl_absorpt_correction_T_max 1.00000
_exptl_absorpt_correction_T_min 0.25339
_exptl_absorpt_correction_type multi-scan
_exptl_absorpt_process_details
;
CrysAlisPro, Oxford Diffraction Ltd.,
Version 1.171.34.44 (release 25-10-2010 CrysAlis171 .NET)
(compiled Oct 25 2010,18:11:34)
empirical absorption correction using spherical harmonics,
 implemented in SCALE3 ABSPACK scaling algorithm.
;
_exptl_crystal_colour colourless
_exptl_crystal_density_diffrn 1.358
_exptl_crystal_description needle
_exptl_crystal_F_000 872
_exptl_crystal_size_max 0.90
_exptl_crystal_size_mid 0.10
_exptl_crystal_size_min 0.05
_refine_diff_density_max 0.324
_refine_diff_density_min -0.400
_refine_diff_density_rms 0.071
_refine_ls_extinction_method none
_refine_ls_goodness_of_fit_ref 1.017
_refine_ls_hydrogen_treatment mixed
_refine_ls_matrix_type full
_refine_ls_number_parameters 292
_refine_ls_number_reflns 2895
_refine_ls_number_restraints 56
_refine_ls_restrained_S_all 1.022
_refine_ls_R_factor_all 0.1130
_refine_ls_R_factor_gt 0.0714
_refine_ls_shift/su_max 0.003
_refine_ls_shift/su_mean 0.000
_refine_ls_structure_factor_coef Fsqd
_refine_ls_weighting_details 'calc w=1/[\s^2^(Fo^2^)+(0.0815P)^2^+0.0000P] where P=(Fo^2^+2Fc^2^)/3'
_refine_ls_weighting_scheme calc
_refine_ls_wR_factor_gt 0.1576
_refine_ls_wR_factor_ref 0.1881
_reflns_number_gt 1918
_reflns_number_total 2895
_reflns_threshold_expression >2sigma(I)
_cod_data_source_file jo300722y_si_003.cif
_cod_data_source_block s3582bsm2-18
_cod_original_sg_symbol_Hall P22ab
_cod_database_code 4027478

loop_
_symmetry_equiv_pos_as_xyz
'x, y, z'
'-x, -y, z'
'-x+1/2, y+1/2, -z'
'x+1/2, -y+1/2, -z'

loop_
_atom_site_label
_atom_site_type_symbol
_atom_site_fract_x
_atom_site_fract_y
_atom_site_fract_z
_atom_site_U_iso_or_equiv
_atom_site_adp_type
_atom_site_occupancy
_atom_site_symmetry_multiplicity
_atom_site_calc_flag
_atom_site_refinement_flags
_atom_site_disorder_assembly
_atom_site_disorder_group
O1 O 0.29541(19) 0.3797(4) 0.6785(4) 0.0336(11) Uani 1 1 d . . .
O2 O 0.3002(2) -0.0083(4) 0.5800(4) 0.0416(12) Uani 1 1 d . . .
O3 O 0.40870(19) 0.2686(5) 0.5634(4) 0.0431(12) Uani 1 1 d . . .
H3 H 0.4465 0.2474 0.5566 0.065 Uiso 1 1 calc R . .
O4 O 0.39808(18) 0.2559(4) 0.9036(4) 0.0344(10) Uani 1 1 d . . .
O5 O 0.4038(2) 0.5599(4) 0.6775(4) 0.0362(11) Uani 1 1 d . . .
O6 O 0.4116(2) 0.7821(5) 0.7848(5) 0.0480(13) Uani 1 1 d . . .
O7 O 0.28472(19) 0.6069(4) 0.7673(4) 0.0345(11) Uani 1 1 d . . .
O8 O 0.2815(2) 0.6424(4) 0.9754(4) 0.0396(12) Uani 1 1 d . . .
N1 N 0.2551(3) 0.2021(6) 0.4977(6) 0.0407(15) Uani 1 1 d D . .
H1N H 0.238(3) 0.290(4) 0.510(6) 0.049 Uiso 1 1 d D . .
H2N H 0.239(3) 0.159(7) 0.431(4) 0.049 Uiso 1 1 d D . .
C1 C 0.3175(3) 0.2220(6) 0.6872(6) 0.0339(16) Uani 1 1 d . . .
H1 H 0.3037 0.1769 0.7683 0.041 Uiso 1 1 calc R . .
C2 C 0.3871(3) 0.2207(7) 0.6822(6) 0.0367(16) Uani 1 1 d . . .
H2 H 0.4014 0.1127 0.6964 0.044 Uiso 1 1 calc R . .
C3 C 0.4135(3) 0.3211(7) 0.7861(5) 0.0321(15) Uani 1 1 d . . .
H3A H 0.4595 0.3300 0.7774 0.038 Uiso 1 1 calc R . .
C4 C 0.3841(3) 0.4791(7) 0.7879(6) 0.0336(16) Uani 1 1 d . . .
H4 H 0.3974 0.5366 0.8641 0.040 Uiso 1 1 calc R . .
C5 C 0.3152(3) 0.4631(7) 0.7858(5) 0.0312(16) Uani 1 1 d . . .
H5 H 0.3001 0.4124 0.8637 0.037 Uiso 1 1 calc R . .
C6 C 0.2894(3) 0.1310(7) 0.5813(6) 0.0357(16) Uani 1 1 d . . .
C7 C 0.4422(3) 0.1422(7) 0.9463(6) 0.0348(16) Uani 1 1 d . . .
H7A H 0.4829 0.1908 0.9618 0.042 Uiso 1 1 calc R . .
H7B H 0.4475 0.0609 0.8826 0.042 Uiso 1 1 calc R . .
C8 C 0.4172(3) 0.0750(7) 1.0637(6) 0.0358(16) Uani 1 1 d . . .
C9 C 0.4373(3) 0.1294(7) 1.1791(6) 0.0424(18) Uani 1 1 d . . .
H9 H 0.4696 0.2035 1.1837 0.051 Uiso 1 1 calc R . .
C10 C 0.4098(4) 0.0748(8) 1.2868(6) 0.050(2) Uani 1 1 d . . .
H10 H 0.4234 0.1114 1.3656 0.060 Uiso 1 1 calc R . .
C11 C 0.3622(3) -0.0333(8) 1.2808(6) 0.0468(19) Uani 1 1 d . . .
H11 H 0.3429 -0.0684 1.3552 0.056 Uiso 1 1 calc R . .
C12 C 0.3433(3) -0.0887(7) 1.1681(6) 0.0445(18) Uani 1 1 d . . .
H12 H 0.3118 -0.1648 1.1639 0.053 Uiso 1 1 calc R . .
C13 C 0.3703(3) -0.0335(7) 1.0593(6) 0.0396(17) Uani 1 1 d . . .
H13 H 0.3564 -0.0708 0.9809 0.048 Uiso 1 1 calc R . .
C14 C 0.4146(3) 0.7166(7) 0.6892(7) 0.0387(17) Uani 1 1 d . . .
C15 C 0.4316(3) 0.7800(8) 0.5654(6) 0.0514(19) Uani 1 1 d . . .
H15A H 0.4607 0.8656 0.5764 0.077 Uiso 1 1 calc R . .
H15B H 0.3942 0.8170 0.5230 0.077 Uiso 1 1 calc R . .
H15C H 0.4512 0.6994 0.5152 0.077 Uiso 1 1 calc R . .
C16 C 0.2687(3) 0.6862(7) 0.8723(6) 0.0372(17) Uani 1 1 d . . .
C17 C 0.2317(3) 0.8215(6) 0.8393(7) 0.0427(18) Uani 1 1 d . . .
H17A H 0.2299 0.8917 0.9107 0.064 Uiso 1 1 calc R . .
H17B H 0.1897 0.7891 0.8169 0.064 Uiso 1 1 calc R . .
H17C H 0.2509 0.8742 0.7683 0.064 Uiso 1 1 calc R . .
O1S O 0.4777(4) 0.5103(11) 0.1898(8) 0.0439(16) Uani 0.50 1 d PDU A -1
O2S O 0.5030(19) 0.509(6) -0.0127(7) 0.046(3) Uani 0.50 1 d PDU A -1
C1S C 0.5809(8) 0.450(3) 0.1366(18) 0.0469(17) Uani 0.50 1 d PDU A -1
H1S1 H 0.5806 0.4283 0.2262 0.070 Uiso 0.50 1 calc PR A -1
H1S2 H 0.6077 0.5389 0.1201 0.070 Uiso 0.50 1 calc PR A -1
H1S3 H 0.5966 0.3604 0.0913 0.070 Uiso 0.50 1 calc PR A -1
C2S C 0.5168(6) 0.4853(19) 0.0943(12) 0.0445(19) Uani 0.50 1 d PDU A -1
C3S C 0.4143(7) 0.537(3) 0.1622(17) 0.0469(17) Uani 0.50 1 d PDU A -1
H3S1 H 0.3981 0.4527 0.1092 0.056 Uiso 0.50 1 calc PR A -1
H3S2 H 0.4097 0.6349 0.1164 0.056 Uiso 0.50 1 calc PR A -1
C4S C 0.3789(7) 0.5434(18) 0.2821(13) 0.062(3) Uani 0.50 1 d PDU A -1
H4S1 H 0.3353 0.5668 0.2646 0.094 Uiso 0.50 1 calc PR A -1
H4S2 H 0.3963 0.6239 0.3356 0.094 Uiso 0.50 1 calc PR A -1
H4S3 H 0.3817 0.4439 0.3247 0.094 Uiso 0.50 1 calc PRU A -1

loop_
_atom_site_aniso_label
_atom_site_aniso_U_11
_atom_site_aniso_U_22
_atom_site_aniso_U_33
_atom_site_aniso_U_23
_atom_site_aniso_U_13
_atom_site_aniso_U_12
O1 0.051(3) 0.0136(19) 0.036(2) -0.002(2) -0.006(2) 0.005(2)
O2 0.074(3) 0.012(2) 0.039(3) 0.000(2) -0.009(2) 0.000(2)
O3 0.055(3) 0.037(3) 0.037(3) -0.005(2) 0.000(2) 0.001(3)
O4 0.050(3) 0.018(2) 0.035(3) 0.000(2) -0.001(2) 0.003(2)
O5 0.055(3) 0.019(2) 0.035(3) 0.001(2) -0.002(2) -0.004(2)
O6 0.076(3) 0.021(2) 0.047(3) -0.003(2) -0.002(3) -0.006(2)
O7 0.058(3) 0.017(2) 0.028(2) -0.0014(19) -0.002(2) 0.002(2)
O8 0.065(3) 0.020(2) 0.033(3) -0.004(2) -0.003(2) -0.005(2)
N1 0.063(4) 0.022(3) 0.037(3) -0.004(3) -0.011(3) 0.002(3)
C1 0.055(4) 0.015(3) 0.032(4) 0.000(3) -0.004(3) 0.003(3)
C2 0.054(4) 0.028(3) 0.028(4) -0.003(3) -0.001(3) 0.010(3)
C3 0.038(4) 0.030(4) 0.028(4) -0.001(3) 0.002(3) -0.003(3)
C4 0.053(4) 0.015(3) 0.033(4) -0.002(3) -0.001(3) 0.000(3)
C5 0.057(4) 0.018(3) 0.018(4) -0.003(3) -0.002(3) 0.004(3)
C6 0.044(4) 0.024(4) 0.039(4) 0.000(3) -0.004(3) -0.003(3)
C7 0.042(4) 0.022(3) 0.040(4) -0.005(3) -0.005(3) 0.004(3)
C8 0.047(4) 0.024(3) 0.036(4) 0.003(3) 0.000(3) 0.008(3)
C9 0.068(5) 0.021(3) 0.038(4) -0.006(4) -0.014(4) 0.000(3)
C10 0.081(6) 0.040(4) 0.028(4) -0.004(3) -0.009(4) 0.023(4)
C11 0.072(5) 0.036(4) 0.032(4) 0.003(3) 0.002(4) 0.014(4)
C12 0.060(5) 0.025(4) 0.048(5) 0.001(4) 0.002(4) 0.009(3)
C13 0.053(4) 0.026(4) 0.040(4) -0.001(3) -0.003(4) 0.005(3)
C14 0.051(4) 0.019(3) 0.046(5) 0.011(4) 0.002(4) -0.004(3)
C15 0.063(5) 0.032(4) 0.059(5) 0.013(4) -0.002(4) 0.001(4)
C16 0.056(5) 0.022(4) 0.033(4) -0.006(3) 0.000(3) -0.007(3)
C17 0.061(5) 0.016(3) 0.051(4) -0.001(3) 0.003(4) 0.006(3)
O1S 0.053(3) 0.028(3) 0.050(3) -0.003(4) 0.002(3) 0.000(4)
O2S 0.058(6) 0.030(8) 0.050(3) 0.000(7) 0.002(4) -0.005(6)
C1S 0.054(3) 0.033(3) 0.054(4) -0.004(4) 0.002(3) 0.001(3)
C2S 0.053(4) 0.030(4) 0.050(4) 0.000(4) 0.003(3) -0.001(4)
C3S 0.054(3) 0.033(3) 0.054(4) -0.004(4) 0.002(3) 0.001(3)
C4S 0.062(4) 0.059(5) 0.066(5) -0.012(5) 0.013(4) -0.002(5)

loop_
_atom_type_symbol
_atom_type_description
_atom_type_scat_dispersion_real
_atom_type_scat_dispersion_imag
_atom_type_scat_source
C C 0.0033 0.0016 'International Tables Vol C Tables 4.2.6.8 and 6.1.1.4'
H H 0.0000 0.0000 'International Tables Vol C Tables 4.2.6.8 and 6.1.1.4'
N N 0.0061 0.0033 'International Tables Vol C Tables 4.2.6.8 and 6.1.1.4'
O O 0.0106 0.0060 'International Tables Vol C Tables 4.2.6.8 and 6.1.1.4'

loop_
_geom_angle_atom_site_label_1
_geom_angle_atom_site_label_2
_geom_angle_atom_site_label_3
_geom_angle
C5 O1 C1 109.2(4)
C2 O3 H3 109.5
C3 O4 C7 113.6(4)
C14 O5 C4 116.9(5)
C16 O7 C5 116.4(5)
C6 N1 H1N 124(5)
C6 N1 H2N 125(4)
H1N N1 H2N 109(6)
O1 C1 C2 109.4(5)
O1 C1 C6 108.3(5)
C2 C1 C6 111.8(5)
O1 C1 H1 109.1
C2 C1 H1 109.1
C6 C1 H1 109.1
O3 C2 C1 111.0(5)
O3 C2 C3 111.4(5)
C1 C2 C3 110.0(5)
O3 C2 H2 108.1
C1 C2 H2 108.1
C3 C2 H2 108.1
O4 C3 C4 104.7(5)
O4 C3 C2 109.4(5)
C4 C3 C2 111.9(5)
O4 C3 H3A 110.2
C4 C3 H3A 110.2
C2 C3 H3A 110.2
O5 C4 C5 109.0(5)
O5 C4 C3 108.0(5)
C5 C4 C3 109.4(5)
O5 C4 H4 110.1
C5 C4 H4 110.1
C3 C4 H4 110.1
O1 C5 O7 101.2(4)
O1 C5 C4 111.0(5)
O7 C5 C4 112.3(5)
O1 C5 H5 110.7
O7 C5 H5 110.7
C4 C5 H5 110.7
O2 C6 N1 124.0(6)
O2 C6 C1 116.5(6)
N1 C6 C1 119.4(5)
O4 C7 C8 107.3(5)
O4 C7 H7A 110.2
C8 C7 H7A 110.2
O4 C7 H7B 110.2
C8 C7 H7B 110.2
H7A C7 H7B 108.5
C13 C8 C9 119.2(6)
C13 C8 C7 120.2(6)
C9 C8 C7 120.4(6)
C10 C9 C8 119.5(6)
C10 C9 H9 120.3
C8 C9 H9 120.3
C9 C10 C11 120.6(7)
C9 C10 H10 119.7
C11 C10 H10 119.7
C12 C11 C10 119.9(7)
C12 C11 H11 120.1
C10 C11 H11 120.1
C11 C12 C13 119.9(7)
C11 C12 H12 120.0
C13 C12 H12 120.0
C8 C13 C12 120.8(6)
C8 C13 H13 119.6
C12 C13 H13 119.6
O6 C14 O5 123.1(6)
O6 C14 C15 127.9(6)
O5 C14 C15 108.9(6)
C14 C15 H15A 109.5
C14 C15 H15B 109.5
H15A C15 H15B 109.5
C14 C15 H15C 109.5
H15A C15 H15C 109.5
H15B C15 H15C 109.5
O8 C16 O7 122.8(6)
O8 C16 C17 127.0(6)
O7 C16 C17 110.1(6)
C16 C17 H17A 109.5
C16 C17 H17B 109.5
H17A C17 H17B 109.5
C16 C17 H17C 109.5
H17A C17 H17C 109.5
H17B C17 H17C 109.5
C2S O1S C3S 118.2(10)
C2S C1S H1S1 109.5
C2S C1S H1S2 109.5
H1S1 C1S H1S2 109.5
C2S C1S H1S3 109.5
H1S1 C1S H1S3 109.5
H1S2 C1S H1S3 109.5
O2S C2S O1S 123.0(19)
O2S C2S C1S 124(2)
O1S C2S C1S 112.6(11)
O1S C3S C4S 108.6(14)
O1S C3S H3S1 110.0
C4S C3S H3S1 110.0
O1S C3S H3S2 110.0
C4S C3S H3S2 110.0
H3S1 C3S H3S2 108.3
C3S C4S H4S1 109.5
C3S C4S H4S2 109.5
H4S1 C4S H4S2 109.5
C3S C4S H4S3 109.5
H4S1 C4S H4S3 109.5
H4S2 C4S H4S3 109.5

loop_
_geom_bond_atom_site_label_1
_geom_bond_atom_site_label_2
_geom_bond_distance
O1 C5 1.426(7)
O1 C1 1.454(6)
O2 C6 1.233(7)
O3 C2 1.419(7)
O3 H3 0.8400
O4 C3 1.421(7)
O4 C7 1.446(7)
O5 C14 1.388(7)
O5 C4 1.441(7)
O6 C14 1.174(7)
O7 C16 1.365(7)
O7 C5 1.426(7)
O8 C16 1.202(7)
N1 C6 1.316(8)
N1 H1N 0.86(2)
N1 H2N 0.87(2)
C1 C2 1.501(9)
C1 C6 1.512(8)
C1 H1 1.0000
C2 C3 1.526(8)
C2 H2 1.0000
C3 C4 1.512(8)
C3 H3A 1.0000
C4 C5 1.494(8)
C4 H4 1.0000
C5 H5 1.0000
C7 C8 1.489(8)
C7 H7A 0.9900
C7 H7B 0.9900
C8 C13 1.385(8)
C8 C9 1.394(8)
C9 C10 1.383(9)
C9 H9 0.9500
C10 C11 1.393(10)
C10 H10 0.9500
C11 C12 1.363(9)
C11 H11 0.9500
C12 C13 1.389(9)
C12 H12 0.9500
C13 H13 0.9500
C14 C15 1.484(9)
C15 H15A 0.9800
C15 H15B 0.9800
C15 H15C 0.9800
C16 C17 1.465(8)
C17 H17A 0.9800
C17 H17B 0.9800
C17 H17C 0.9800
O1S C2S 1.345(11)
O1S C3S 1.418(16)
O2S C2S 1.202(14)
C1S C2S 1.488(15)
C1S H1S1 0.9800
C1S H1S2 0.9800
C1S H1S3 0.9800
C3S C4S 1.498(16)
C3S H3S1 0.9900
C3S H3S2 0.9900
C4S H4S1 0.9800
C4S H4S2 0.9800
C4S H4S3 0.9800

loop_
_geom_hbond_atom_site_label_D
_geom_hbond_atom_site_label_H
_geom_hbond_atom_site_label_A
_geom_hbond_distance_DH
_geom_hbond_distance_HA
_geom_hbond_distance_DA
_geom_hbond_angle_DHA
_geom_hbond_site_symmetry_A
N1 H2N O7 0.87(2) 2.24(3) 3.083(7) 162(6) 3_546
N1 H1N O2 0.86(2) 2.16(4) 2.909(7) 145(6) 3_556

loop_
_geom_torsion_atom_site_label_1
_geom_torsion_atom_site_label_2
_geom_torsion_atom_site_label_3
_geom_torsion_atom_site_label_4
_geom_torsion
C5 O1 C1 C2 -65.0(6)
C5 O1 C1 C6 172.9(5)
O1 C1 C2 O3 -66.9(6)
C6 C1 C2 O3 53.0(6)
O1 C1 C2 C3 57.0(6)
C6 C1 C2 C3 176.9(5)
C7 O4 C3 C4 -153.1(5)
C7 O4 C3 C2 86.9(6)
O3 C2 C3 O4 -171.5(5)
C1 C2 C3 O4 64.9(6)
O3 C2 C3 C4 72.9(6)
C1 C2 C3 C4 -50.7(7)
C14 O5 C4 C5 97.6(6)
C14 O5 C4 C3 -143.6(5)
O4 C3 C4 O5 173.4(4)
C2 C3 C4 O5 -68.2(6)
O4 C3 C4 C5 -68.1(6)
C2 C3 C4 C5 50.3(7)
C1 O1 C5 O7 -174.5(4)
C1 O1 C5 C4 66.1(6)
C16 O7 C5 O1 150.0(5)
C16 O7 C5 C4 -91.6(6)
O5 C4 C5 O1 59.8(6)
C3 C4 C5 O1 -58.1(6)
O5 C4 C5 O7 -52.7(6)
C3 C4 C5 O7 -170.6(5)
O1 C1 C6 O2 -175.3(5)
C2 C1 C6 O2 64.1(7)
O1 C1 C6 N1 4.4(8)
C2 C1 C6 N1 -116.3(7)
C3 O4 C7 C8 -175.1(5)
O4 C7 C8 C13 77.7(7)
O4 C7 C8 C9 -97.2(6)
C13 C8 C9 C10 -0.4(9)
C7 C8 C9 C10 174.5(6)
C8 C9 C10 C11 -0.2(10)
C9 C10 C11 C12 1.5(10)
C10 C11 C12 C13 -2.0(10)
C9 C8 C13 C12 -0.2(9)
C7 C8 C13 C12 -175.1(6)
C11 C12 C13 C8 1.4(9)
C4 O5 C14 O6 4.3(9)
C4 O5 C14 C15 -177.6(5)
C5 O7 C16 O8 3.0(9)
C5 O7 C16 C17 -173.5(5)
C3S O1S C2S O2S 12(4)
C3S O1S C2S C1S -177(2)
C2S O1S C3S C4S 173.6(14)
